data_2023263
loop_
_publ_author_name
'Uppu, Rao M.'
'Chikkula, Krishnaveni'
'Saneei, Soheil'
'Babu, Sainath'
'Fronczek, Frank R.'

_publ_section_title
;
 Structure of 2,3,5-triphenyltetrazol-3-ium chloride hemipentahydrate
;
_journal_coeditor_code HB8107
_journal_issue 10
_journal_name_full 'Acta Crystallographica Section E Crystallographic Communications'
_journal_page_first 1097
_journal_page_last 1100
_journal_paper_doi 10.1107/S205698902400940X
_journal_volume 80
_journal_year 2024
_chemical_formula_iupac 'C19 H15 N4 +, Cl -, 2.5H2 O'
_chemical_formula_moiety 'C19 H15 N4 +, Cl -, 2.5(H2 O)'
_chemical_formula_sum 'C19 H20 Cl N4 O2.5'
_chemical_formula_weight 379.84
_chemical_name_systematic
;
2,3,5-Triphenyltetrazol-3-ium chloride hemipentahydrate
;
_space_group_crystal_system triclinic
_space_group_IT_number 2
_space_group_name_Hall '-P 1'
_space_group_name_H-M_alt 'P -1'
_atom_sites_solution_hydrogens mixed
_atom_sites_solution_primary dual
_audit_creation_method SHELXL-2019/1
_cell_angle_alpha 94.808(2)
_cell_angle_beta 104.562(2)
_cell_angle_gamma 95.408(2)
_cell_formula_units_Z 4
_cell_length_a 9.5599(4)
_cell_length_b 11.8056(5)
_cell_length_c 17.5322(7)
_cell_measurement_reflns_used 9994
_cell_measurement_temperature 100.0(5)
_cell_measurement_theta_max 26.33
_cell_measurement_theta_min 2.62
_cell_volume 1894.70(14)
_computing_cell_refinement
;
SAINT (Bruker, 2022)
;
_computing_data_collection
;
APEX4 (Bruker, 2022)
;
_computing_data_reduction
;
SAINT (Bruker, 2022)
;
_computing_molecular_graphics
;
Mercury (Macrae <i>et al.</i>, 2020)
;
_computing_publication_material
;
publCIF (Westrip, 2010)
;
_computing_structure_refinement
;
<i>SHELXL2019/1</i> (Sheldrick, 2015b)
;
_computing_structure_solution
;
<i>SHELXT2018/2</i> (Sheldrick, 2015a)
;
_diffrn_ambient_temperature 100.0(5)
_diffrn_measured_fraction_theta_full 0.999
_diffrn_measured_fraction_theta_max 0.999
_diffrn_measurement_device_type 'Bruker D8 Venture DUO with Photon III C14'
_diffrn_measurement_method '\f and \w scans'
_diffrn_radiation_source 'I\mS 3.0 microfocus'
_diffrn_radiation_type AgK\a
_diffrn_radiation_wavelength 0.56086
_diffrn_reflns_av_R_equivalents 0.0835
_diffrn_reflns_av_unetI/netI 0.0427
_diffrn_reflns_limit_h_max 15
_diffrn_reflns_limit_h_min -15
_diffrn_reflns_limit_k_max 18
_diffrn_reflns_limit_k_min -18
_diffrn_reflns_limit_l_max 27
_diffrn_reflns_limit_l_min -27
_diffrn_reflns_number 125520
_diffrn_reflns_theta_full 19.665
_diffrn_reflns_theta_max 26.428
_diffrn_reflns_theta_min 2.092
_exptl_absorpt_coefficient_mu 0.124
_exptl_absorpt_correction_T_max 0.970
_exptl_absorpt_correction_T_min 0.944
_exptl_absorpt_correction_type multi-scan
_exptl_absorpt_process_details
;
(SADABS; Krause <i>et al.</i>, 2015)
;
_exptl_crystal_colour colourless
_exptl_crystal_density_diffrn 1.332
_exptl_crystal_description fragment
_exptl_crystal_F_000 796
_exptl_crystal_size_max 0.320
_exptl_crystal_size_mid 0.280
_exptl_crystal_size_min 0.250
_refine_diff_density_max 0.628
_refine_diff_density_min -0.666
_refine_ls_extinction_method none
_refine_ls_goodness_of_fit_ref 1.158
_refine_ls_hydrogen_treatment mixed
_refine_ls_matrix_type full
_refine_ls_number_parameters 508
_refine_ls_number_reflns 15816
_refine_ls_number_restraints 45
_refine_ls_restrained_S_all 1.157
_refine_ls_R_factor_all 0.0780
_refine_ls_R_factor_gt 0.0632
_refine_ls_shift/su_max 0.001
_refine_ls_shift/su_mean 0.000
_refine_ls_structure_factor_coef Fsqd
_refine_ls_weighting_details 'w=1/[\s^2^(Fo^2^)+(0.0502P)^2^+1.0730P] where P=(Fo^2^+2Fc^2^)/3'
_refine_ls_weighting_scheme calc
_refine_ls_wR_factor_gt 0.1340
_refine_ls_wR_factor_ref 0.1413
_reflns_number_gt 13259
_reflns_number_total 15816
_reflns_threshold_expression 'I > 2\s(I)'
_cod_data_source_file hb8107.cif
_cod_data_source_block I
_cod_original_formula_sum 'C19 H20 Cl N4 O2.50'
_cod_database_code 2023263
_shelx_space_group_comment
;
The symmetry employed for this shelxl refinement is uniquely defined
by the following loop, which should always be used as a source of
symmetry information in preference to the above space-group names.
They are only intended as comments.
;
_shelx_estimated_absorpt_t_min 0.961
_shelx_estimated_absorpt_t_max 0.970

loop_
_space_group_symop_operation_xyz
'x, y, z'
'-x, -y, -z'

loop_
_atom_site_type_symbol
_atom_site_label
_atom_site_fract_x
_atom_site_fract_y
_atom_site_fract_z
_atom_site_U_iso_or_equiv
_atom_site_adp_type
_atom_site_calc_flag
_atom_site_occupancy
_atom_site_disorder_assembly
_atom_site_disorder_group
Cl Cl1 0.70828(4) 0.44966(3) 0.10654(2) 0.02287(8) Uani d 1 . .
Cl Cl2 0.36722(5) 0.81273(4) 0.47669(2) 0.03148(10) Uani d 1 . .
N N1 1.06087(12) 0.41493(9) 0.30022(7) 0.01281(18) Uani d 1 . .
N N2 1.01796(12) 0.51703(9) 0.29532(6) 0.01148(18) Uani d 1 . .
N N3 0.91361(12) 0.52776(9) 0.33271(6) 0.01127(18) Uani d 1 . .
N N4 0.88812(12) 0.43342(9) 0.36428(7) 0.01265(18) Uani d 1 . .
C C1 0.98037(13) 0.36431(10) 0.34357(7) 0.0119(2) Uani d 1 . .
C C2 0.99419(14) 0.24860(10) 0.36518(7) 0.0127(2) Uani d 1 . .
C C3 1.11278(15) 0.19497(12) 0.35379(8) 0.0168(2) Uani d 1 . .
H H3 1.184221 0.234181 0.333244 0.020 Uiso calc 1 . .
C C4 1.12526(17) 0.08350(12) 0.37282(9) 0.0207(3) Uani d 1 . .
H H4 1.206066 0.046687 0.365849 0.025 Uiso calc 1 . .
C C5 1.01958(19) 0.02616(12) 0.40200(9) 0.0226(3) Uani d 1 . .
H H5 1.027171 -0.050537 0.413628 0.027 Uiso calc 1 . .
C C6 0.90284(18) 0.08019(12) 0.41429(8) 0.0204(3) Uani d 1 . .
H H6 0.831886 0.040812 0.435081 0.025 Uiso calc 1 . .
C C7 0.88968(15) 0.19187(11) 0.39619(8) 0.0154(2) Uani d 1 . .
H H7 0.810327 0.229196 0.404859 0.019 Uiso calc 1 . .
C C8 1.08402(13) 0.60275(10) 0.25710(7) 0.0118(2) Uani d 1 . .
C C9 1.10553(15) 0.56581(12) 0.18416(8) 0.0153(2) Uani d 1 . .
H H9 1.070334 0.490211 0.159463 0.018 Uiso calc 1 . .
C C10 1.18016(16) 0.64285(13) 0.14837(8) 0.0186(2) Uani d 1 . .
H H10 1.197734 0.619924 0.098701 0.022 Uiso calc 1 . .
C C11 1.22917(15) 0.75340(13) 0.18512(9) 0.0195(3) Uani d 1 . .
H H11 1.279070 0.806102 0.160079 0.023 Uiso calc 1 . .
C C12 1.20566(15) 0.78746(12) 0.25834(9) 0.0177(2) Uani d 1 . .
H H12 1.239657 0.863305 0.282850 0.021 Uiso calc 1 . .
C C13 1.13283(14) 0.71156(11) 0.29605(8) 0.0145(2) Uani d 1 . .
H H13 1.117314 0.733548 0.346380 0.017 Uiso calc 1 . .
C C14 0.83772(14) 0.62624(10) 0.33853(7) 0.0122(2) Uani d 1 . .
C C15 0.77717(15) 0.67406(12) 0.27005(8) 0.0160(2) Uani d 1 . .
H H15 0.786806 0.643983 0.219891 0.019 Uiso calc 1 . .
C C16 0.70196(16) 0.76752(13) 0.27755(9) 0.0210(3) Uani d 1 . .
H H16 0.661365 0.803899 0.232134 0.025 Uiso calc 1 . .
C C17 0.68564(17) 0.80833(13) 0.35140(10) 0.0233(3) Uani d 1 . .
H H17 0.632602 0.871611 0.355801 0.028 Uiso calc 1 . .
C C18 0.74620(18) 0.75730(13) 0.41848(9) 0.0228(3) Uani d 1 . .
H H18 0.733652 0.785380 0.468421 0.027 Uiso calc 1 . .
C C19 0.82497(16) 0.66550(12) 0.41304(8) 0.0176(2) Uani d 1 . .
H H19 0.868633 0.630747 0.458692 0.021 Uiso calc 1 . .
N N5 0.34121(12) 0.77429(9) 0.78463(6) 0.01196(18) Uani d 1 . .
N N6 0.45974(12) 0.72436(9) 0.79383(6) 0.01103(17) Uani d 1 . .
N N7 0.54655(11) 0.75476(9) 0.86647(6) 0.01081(17) Uani d 1 . .
N N8 0.48642(12) 0.82506(9) 0.90686(6) 0.01171(18) Uani d 1 . .
C C20 0.35971(13) 0.83685(10) 0.85526(7) 0.01125(19) Uani d 1 . .
C C21 0.25809(14) 0.91367(11) 0.87263(7) 0.0126(2) Uani d 1 . .
C C22 0.16689(15) 0.95904(12) 0.81057(8) 0.0167(2) Uani d 1 . .
H H22 0.168326 0.937903 0.757308 0.020 Uiso calc 1 . .
C C23 0.07367(18) 1.03559(13) 0.82727(10) 0.0233(3) Uani d 1 . .
H H23 0.011239 1.067061 0.785300 0.028 Uiso calc 1 . .
C C24 0.07175(18) 1.06608(14) 0.90525(10) 0.0257(3) Uani d 1 . .
H H24 0.007532 1.117997 0.916441 0.031 Uiso calc 1 . .
C C25 0.16344(17) 1.02088(13) 0.96690(9) 0.0214(3) Uani d 1 . .
H H25 0.161744 1.042165 1.020099 0.026 Uiso calc 1 . .
C C26 0.25762(15) 0.94473(12) 0.95119(8) 0.0164(2) Uani d 1 . .
H H26 0.320861 0.914190 0.993332 0.020 Uiso calc 1 . .
C C27 0.49263(13) 0.64728(11) 0.73433(7) 0.0121(2) Uani d 1 . .
C C28 0.52080(14) 0.53771(11) 0.75180(8) 0.0153(2) Uani d 1 . .
H H28 0.517685 0.512997 0.801599 0.018 Uiso calc 1 . .
C C29 0.55378(15) 0.46552(13) 0.69343(9) 0.0200(3) Uani d 1 . .
H H29 0.573212 0.389835 0.703092 0.024 Uiso calc 1 . .
C C30 0.55841(16) 0.50361(15) 0.62116(9) 0.0237(3) Uani d 1 . .
H H30 0.582347 0.454021 0.582032 0.028 Uiso calc 1 . .
C C31 0.52840(17) 0.61350(15) 0.60550(8) 0.0224(3) Uani d 1 . .
H H31 0.530920 0.638198 0.555610 0.027 Uiso calc 1 . .
C C32 0.49462(15) 0.68766(13) 0.66259(8) 0.0169(2) Uani d 1 . .
H H32 0.473763 0.762990 0.652720 0.020 Uiso calc 1 . .
C C33 0.69328(13) 0.72747(11) 0.89345(7) 0.01130(19) Uani d 1 . .
C C34 0.79458(14) 0.76919(12) 0.85529(8) 0.0147(2) Uani d 1 . .
H H34 0.767638 0.812168 0.811542 0.018 Uiso calc 1 . .
C C35 0.93677(14) 0.74586(13) 0.88334(8) 0.0176(2) Uani d 1 . .
H H35 1.008994 0.772656 0.858364 0.021 Uiso calc 1 . .
C C36 0.97440(15) 0.68333(13) 0.94797(8) 0.0184(2) Uani d 1 . .
H H36 1.072249 0.668184 0.966914 0.022 Uiso calc 1 . .
C C37 0.86978(15) 0.64294(13) 0.98493(8) 0.0181(2) Uani d 1 . .
H H37 0.896309 0.600303 1.028887 0.022 Uiso calc 1 . .
C C38 0.72645(14) 0.66494(12) 0.95758(8) 0.0149(2) Uani d 1 . .
H H38 0.653676 0.637922 0.982119 0.018 Uiso calc 1 . .
O O1 0.83271(13) 0.41876(10) 0.53365(6) 0.0209(2) Uani d 1 . .
H H1W 0.780(2) 0.3554(14) 0.5308(14) 0.031 Uiso d 1 . .
H H2W 0.828(3) 0.430(2) 0.4856(9) 0.031 Uiso d 1 . .
O O2 0.53149(13) 0.99355(10) 0.61966(6) 0.0212(2) Uani d 1 . .
H H3W 0.484(2) 0.9458(17) 0.5819(11) 0.032 Uiso d 1 . .
H H4W 0.558(3) 1.0481(16) 0.5968(13) 0.032 Uiso d 1 . .
O O3 0.57974(15) 0.96751(10) 0.78259(7) 0.0254(2) Uani d 1 . .
H H5W 0.564(3) 0.980(2) 0.7343(9) 0.038 Uiso d 1 . .
H H6W 0.556(3) 1.0222(17) 0.8094(13) 0.038 Uiso d 1 . .
O O4 0.46846(15) 0.62378(11) 0.07228(8) 0.0277(2) Uani d 1 . .
H H7W 0.420(3) 0.605(2) 0.0242(9) 0.041 Uiso d 1 . .
H H8W 0.533(2) 0.5782(19) 0.0806(15) 0.041 Uiso d 1 . .
O O5 0.49505(13) 1.14221(10) 0.89204(7) 0.0219(2) Uani d 1 . .
H H9W 0.502(3) 1.2147(12) 0.9044(14) 0.033 Uiso d 1 . .
H H10W 0.435(2) 1.1154(19) 0.9169(13) 0.033 Uiso d 1 . .

loop_
_atom_site_aniso_label
_atom_site_aniso_U_11
_atom_site_aniso_U_22
_atom_site_aniso_U_33
_atom_site_aniso_U_12
_atom_site_aniso_U_13
_atom_site_aniso_U_23
Cl1 0.02495(17) 0.01712(15) 0.02952(18) -0.00068(12) 0.01420(14) 0.00123(12)
Cl2 0.0403(2) 0.0297(2) 0.01840(16) -0.01646(17) 0.00415(15) 0.00281(13)
N1 0.0144(5) 0.0092(4) 0.0156(5) 0.0019(3) 0.0053(4) 0.0011(3)
N2 0.0119(4) 0.0099(4) 0.0132(4) 0.0011(3) 0.0047(3) 0.0006(3)
N3 0.0112(4) 0.0095(4) 0.0137(4) 0.0012(3) 0.0044(3) 0.0010(3)
N4 0.0132(5) 0.0093(4) 0.0157(5) 0.0009(3) 0.0041(4) 0.0019(3)
C1 0.0115(5) 0.0101(5) 0.0136(5) 0.0010(4) 0.0031(4) 0.0003(4)
C2 0.0143(5) 0.0089(5) 0.0141(5) 0.0014(4) 0.0024(4) 0.0008(4)
C3 0.0162(6) 0.0147(5) 0.0191(6) 0.0041(4) 0.0034(4) 0.0001(4)
C4 0.0234(7) 0.0164(6) 0.0212(6) 0.0087(5) 0.0017(5) 0.0005(5)
C5 0.0344(8) 0.0123(6) 0.0197(6) 0.0065(5) 0.0023(6) 0.0040(5)
C6 0.0301(7) 0.0132(5) 0.0172(6) -0.0009(5) 0.0055(5) 0.0033(4)
C7 0.0182(6) 0.0128(5) 0.0148(5) 0.0005(4) 0.0039(4) 0.0014(4)
C8 0.0110(5) 0.0104(5) 0.0141(5) -0.0001(4) 0.0035(4) 0.0027(4)
C9 0.0155(6) 0.0155(5) 0.0151(5) 0.0002(4) 0.0051(4) 0.0013(4)
C10 0.0174(6) 0.0224(6) 0.0176(6) 0.0010(5) 0.0071(5) 0.0057(5)
C11 0.0141(6) 0.0202(6) 0.0249(6) -0.0008(5) 0.0053(5) 0.0094(5)
C12 0.0153(6) 0.0126(5) 0.0240(6) -0.0014(4) 0.0036(5) 0.0031(5)
C13 0.0131(5) 0.0121(5) 0.0171(5) 0.0004(4) 0.0025(4) 0.0008(4)
C14 0.0113(5) 0.0095(5) 0.0155(5) 0.0017(4) 0.0028(4) 0.0001(4)
C15 0.0141(5) 0.0162(5) 0.0168(5) 0.0031(4) 0.0017(4) 0.0026(4)
C16 0.0168(6) 0.0173(6) 0.0272(7) 0.0054(5) 0.0001(5) 0.0053(5)
C17 0.0188(6) 0.0154(6) 0.0339(8) 0.0072(5) 0.0036(6) -0.0023(5)
C18 0.0247(7) 0.0195(6) 0.0238(7) 0.0064(5) 0.0067(5) -0.0054(5)
C19 0.0198(6) 0.0168(6) 0.0162(5) 0.0057(5) 0.0041(5) -0.0012(4)
N5 0.0105(4) 0.0126(4) 0.0125(4) 0.0020(3) 0.0026(3) 0.0003(3)
N6 0.0102(4) 0.0119(4) 0.0098(4) 0.0003(3) 0.0012(3) -0.0002(3)
N7 0.0093(4) 0.0126(4) 0.0097(4) -0.0001(3) 0.0022(3) -0.0008(3)
N8 0.0100(4) 0.0132(4) 0.0118(4) 0.0004(3) 0.0037(3) -0.0005(3)
C20 0.0104(5) 0.0112(5) 0.0121(5) -0.0004(4) 0.0037(4) 0.0006(4)
C21 0.0112(5) 0.0115(5) 0.0146(5) 0.0005(4) 0.0036(4) -0.0014(4)
C22 0.0182(6) 0.0145(5) 0.0170(5) 0.0042(4) 0.0037(5) 0.0005(4)
C23 0.0243(7) 0.0189(6) 0.0261(7) 0.0102(5) 0.0037(6) 0.0000(5)
C24 0.0239(7) 0.0206(7) 0.0320(8) 0.0076(5) 0.0079(6) -0.0086(6)
C25 0.0191(6) 0.0226(7) 0.0216(6) 0.0007(5) 0.0078(5) -0.0085(5)
C26 0.0138(5) 0.0192(6) 0.0147(5) -0.0001(4) 0.0034(4) -0.0031(4)
C27 0.0099(5) 0.0141(5) 0.0115(5) 0.0005(4) 0.0028(4) -0.0028(4)
C28 0.0120(5) 0.0148(5) 0.0178(5) 0.0012(4) 0.0026(4) -0.0010(4)
C29 0.0137(6) 0.0188(6) 0.0245(6) 0.0038(5) 0.0020(5) -0.0070(5)
C30 0.0152(6) 0.0338(8) 0.0194(6) 0.0061(5) 0.0030(5) -0.0111(6)
C31 0.0188(6) 0.0358(8) 0.0124(5) 0.0046(6) 0.0048(5) -0.0026(5)
C32 0.0150(6) 0.0224(6) 0.0124(5) 0.0022(5) 0.0029(4) 0.0004(4)
C33 0.0086(5) 0.0132(5) 0.0114(5) 0.0003(4) 0.0022(4) -0.0005(4)
C34 0.0129(5) 0.0172(5) 0.0133(5) -0.0023(4) 0.0041(4) 0.0002(4)
C35 0.0106(5) 0.0225(6) 0.0188(6) -0.0032(4) 0.0057(4) -0.0029(5)
C36 0.0105(5) 0.0223(6) 0.0201(6) 0.0021(5) 0.0019(4) -0.0032(5)
C37 0.0146(6) 0.0211(6) 0.0169(6) 0.0031(5) 0.0003(4) 0.0034(5)
C38 0.0124(5) 0.0176(6) 0.0148(5) 0.0010(4) 0.0037(4) 0.0033(4)
O1 0.0232(5) 0.0212(5) 0.0167(4) -0.0017(4) 0.0049(4) 0.0001(4)
O2 0.0286(6) 0.0174(5) 0.0175(5) 0.0028(4) 0.0063(4) 0.0006(4)
O3 0.0351(6) 0.0179(5) 0.0252(5) 0.0014(4) 0.0106(5) 0.0064(4)
O4 0.0305(6) 0.0227(5) 0.0326(6) 0.0015(5) 0.0165(5) -0.0037(5)
O5 0.0256(5) 0.0187(5) 0.0214(5) -0.0009(4) 0.0070(4) 0.0037(4)

loop_
_atom_type_symbol
_atom_type_description
_atom_type_scat_dispersion_real
_atom_type_scat_dispersion_imag
_atom_type_scat_source
C C 0.0015 0.0009 'International Tables Vol C Tables 4.2.6.8 and 6.1.1.4'
H H 0.0000 0.0000 'International Tables Vol C Tables 4.2.6.8 and 6.1.1.4'
Cl Cl 0.0998 0.0984 'International Tables Vol C Tables 4.2.6.8 and 6.1.1.4'
N N 0.0030 0.0019 'International Tables Vol C Tables 4.2.6.8 and 6.1.1.4'
O O 0.0056 0.0036 'International Tables Vol C Tables 4.2.6.8 and 6.1.1.4'

loop_
_geom_angle_atom_site_label_1
_geom_angle_atom_site_label_2
_geom_angle_atom_site_label_3
_geom_angle_site_symmetry_1
_geom_angle_site_symmetry_3
_geom_angle
_geom_angle_publ_flag
N2 N1 C1 . . 103.93(10) ?
N1 N2 N3 . . 110.20(10) ?
N1 N2 C8 . . 122.11(10) ?
N3 N2 C8 . . 127.63(10) ?
N4 N3 N2 . . 109.93(10) ?
N4 N3 C14 . . 123.73(10) ?
N2 N3 C14 . . 126.34(10) ?
N3 N4 C1 . . 103.88(10) ?
N1 C1 N4 . . 112.03(11) ?
N1 C1 C2 . . 122.91(11) ?
N4 C1 C2 . . 125.05(11) ?
C7 C2 C3 . . 120.57(12) ?
C7 C2 C1 . . 120.39(11) ?
C3 C2 C1 . . 119.04(12) ?
C4 C3 C2 . . 119.40(13) ?
C4 C3 H3 . . 120.3 ?
C2 C3 H3 . . 120.3 ?
C5 C4 C3 . . 120.02(13) ?
C5 C4 H4 . . 120.0 ?
C3 C4 H4 . . 120.0 ?
C4 C5 C6 . . 120.46(13) ?
C4 C5 H5 . . 119.8 ?
C6 C5 H5 . . 119.8 ?
C5 C6 C7 . . 120.12(14) ?
C5 C6 H6 . . 119.9 ?
C7 C6 H6 . . 119.9 ?
C6 C7 C2 . . 119.40(13) ?
C6 C7 H7 . . 120.3 ?
C2 C7 H7 . . 120.3 ?
C13 C8 C9 . . 123.75(12) ?
C13 C8 N2 . . 120.11(11) ?
C9 C8 N2 . . 115.91(11) ?
C8 C9 C10 . . 117.88(12) ?
C8 C9 H9 . . 121.1 ?
C10 C9 H9 . . 121.1 ?
C9 C10 C11 . . 120.09(13) ?
C9 C10 H10 . . 120.0 ?
C11 C10 H10 . . 120.0 ?
C10 C11 C12 . . 120.44(13) ?
C10 C11 H11 . . 119.8 ?
C12 C11 H11 . . 119.8 ?
C11 C12 C13 . . 120.70(13) ?
C11 C12 H12 . . 119.7 ?
C13 C12 H12 . . 119.7 ?
C8 C13 C12 . . 117.14(12) ?
C8 C13 H13 . . 121.4 ?
C12 C13 H13 . . 121.4 ?
C15 C14 C19 . . 123.67(12) ?
C15 C14 N3 . . 118.95(11) ?
C19 C14 N3 . . 117.34(11) ?
C14 C15 C16 . . 117.46(13) ?
C14 C15 H15 . . 121.3 ?
C16 C15 H15 . . 121.3 ?
C15 C16 C17 . . 120.35(14) ?
C15 C16 H16 . . 119.8 ?
C17 C16 H16 . . 119.8 ?
C18 C17 C16 . . 120.54(13) ?
C18 C17 H17 . . 119.7 ?
C16 C17 H17 . . 119.7 ?
C19 C18 C17 . . 120.35(14) ?
C19 C18 H18 . . 119.8 ?
C17 C18 H18 . . 119.8 ?
C18 C19 C14 . . 117.61(13) ?
C18 C19 H19 . . 121.2 ?
C14 C19 H19 . . 121.2 ?
N6 N5 C20 . . 103.54(10) ?
N5 N6 N7 . . 110.29(10) ?
N5 N6 C27 . . 125.17(10) ?
N7 N6 C27 . . 124.54(10) ?
N8 N7 N6 . . 110.23(10) ?
N8 N7 C33 . . 124.23(10) ?
N6 N7 C33 . . 125.03(10) ?
N7 N8 C20 . . 103.56(10) ?
N8 C20 N5 . . 112.38(11) ?
N8 C20 C21 . . 123.45(11) ?
N5 C20 C21 . . 124.09(11) ?
C22 C21 C26 . . 120.79(12) ?
C22 C21 C20 . . 119.33(11) ?
C26 C21 C20 . . 119.83(12) ?
C23 C22 C21 . . 119.41(13) ?
C23 C22 H22 . . 120.3 ?
C21 C22 H22 . . 120.3 ?
C24 C23 C22 . . 120.09(15) ?
C24 C23 H23 . . 120.0 ?
C22 C23 H23 . . 120.0 ?
C25 C24 C23 . . 120.21(14) ?
C25 C24 H24 . . 119.9 ?
C23 C24 H24 . . 119.9 ?
C24 C25 C26 . . 120.37(13) ?
C24 C25 H25 . . 119.8 ?
C26 C25 H25 . . 119.8 ?
C25 C26 C21 . . 119.12(13) ?
C25 C26 H26 . . 120.4 ?
C21 C26 H26 . . 120.4 ?
C32 C27 C28 . . 123.81(12) ?
C32 C27 N6 . . 117.50(12) ?
C28 C27 N6 . . 118.68(11) ?
C27 C28 C29 . . 117.38(13) ?
C27 C28 H28 . . 121.3 ?
C29 C28 H28 . . 121.3 ?
C30 C29 C28 . . 120.35(14) ?
C30 C29 H29 . . 119.8 ?
C28 C29 H29 . . 119.8 ?
C29 C30 C31 . . 120.68(13) ?
C29 C30 H30 . . 119.7 ?
C31 C30 H30 . . 119.7 ?
C30 C31 C32 . . 120.33(14) ?
C30 C31 H31 . . 119.8 ?
C32 C31 H31 . . 119.8 ?
C27 C32 C31 . . 117.43(14) ?
C27 C32 H32 . . 121.3 ?
C31 C32 H32 . . 121.3 ?
C38 C33 C34 . . 123.74(12) ?
C38 C33 N7 . . 118.40(11) ?
C34 C33 N7 . . 117.82(11) ?
C33 C34 C35 . . 117.50(12) ?
C33 C34 H34 . . 121.3 ?
C35 C34 H34 . . 121.3 ?
C34 C35 C36 . . 120.40(12) ?
C34 C35 H35 . . 119.8 ?
C36 C35 H35 . . 119.8 ?
C37 C36 C35 . . 120.51(13) ?
C37 C36 H36 . . 119.7 ?
C35 C36 H36 . . 119.7 ?
C38 C37 C36 . . 120.04(13) ?
C38 C37 H37 . . 120.0 ?
C36 C37 H37 . . 120.0 ?
C33 C38 C37 . . 117.80(12) ?
C33 C38 H38 . . 121.1 ?
C37 C38 H38 . . 121.1 ?
H1W O1 H2W . . 105(2) ?
H3W O2 H4W . . 103(2) ?
H5W O3 H6W . . 110(2) ?
H7W O4 H8W . . 105(2) ?
H9W O5 H10W . . 103(2) ?

loop_
_geom_bond_atom_site_label_1
_geom_bond_atom_site_label_2
_geom_bond_site_symmetry_2
_geom_bond_distance
_geom_bond_publ_flag
N1 N2 . 1.3120(15) ?
N1 C1 . 1.3455(16) ?
N2 N3 . 1.3341(14) ?
N2 C8 . 1.4415(16) ?
N3 N4 . 1.3137(15) ?
N3 C14 . 1.4370(16) ?
N4 C1 . 1.3500(16) ?
C1 C2 . 1.4569(17) ?
C2 C7 . 1.3966(18) ?
C2 C3 . 1.3979(18) ?
C3 C4 . 1.393(2) ?
C3 H3 . 0.9500 ?
C4 C5 . 1.389(2) ?
C4 H4 . 0.9500 ?
C5 C6 . 1.390(2) ?
C5 H5 . 0.9500 ?
C6 C7 . 1.3914(19) ?
C6 H6 . 0.9500 ?
C7 H7 . 0.9500 ?
C8 C13 . 1.3835(17) ?
C8 C9 . 1.3870(18) ?
C9 C10 . 1.3886(19) ?
C9 H9 . 0.9500 ?
C10 C11 . 1.389(2) ?
C10 H10 . 0.9500 ?
C11 C12 . 1.391(2) ?
C11 H11 . 0.9500 ?
C12 C13 . 1.3922(19) ?
C12 H12 . 0.9500 ?
C13 H13 . 0.9500 ?
C14 C15 . 1.3859(18) ?
C14 C19 . 1.3877(18) ?
C15 C16 . 1.387(2) ?
C15 H15 . 0.9500 ?
C16 C17 . 1.394(2) ?
C16 H16 . 0.9500 ?
C17 C18 . 1.387(2) ?
C17 H17 . 0.9500 ?
C18 C19 . 1.387(2) ?
C18 H18 . 0.9500 ?
C19 H19 . 0.9500 ?
N5 N6 . 1.3066(15) ?
N5 C20 . 1.3498(16) ?
N6 N7 . 1.3324(14) ?
N6 C27 . 1.4404(16) ?
N7 N8 . 1.3103(14) ?
N7 C33 . 1.4395(16) ?
N8 C20 . 1.3442(16) ?
C20 C21 . 1.4586(17) ?
C21 C22 . 1.3927(19) ?
C21 C26 . 1.3965(18) ?
C22 C23 . 1.391(2) ?
C22 H22 . 0.9500 ?
C23 C24 . 1.389(2) ?
C23 H23 . 0.9500 ?
C24 C25 . 1.389(2) ?
C24 H24 . 0.9500 ?
C25 C26 . 1.389(2) ?
C25 H25 . 0.9500 ?
C26 H26 . 0.9500 ?
C27 C32 . 1.3858(18) ?
C27 C28 . 1.3893(19) ?
C28 C29 . 1.3927(19) ?
C28 H28 . 0.9500 ?
C29 C30 . 1.389(2) ?
C29 H29 . 0.9500 ?
C30 C31 . 1.390(2) ?
C30 H30 . 0.9500 ?
C31 C32 . 1.3934(19) ?
C31 H31 . 0.9500 ?
C32 H32 . 0.9500 ?
C33 C38 . 1.3834(18) ?
C33 C34 . 1.3854(17) ?
C34 C35 . 1.3866(19) ?
C34 H34 . 0.9500 ?
C35 C36 . 1.394(2) ?
C35 H35 . 0.9500 ?
C36 C37 . 1.391(2) ?
C36 H36 . 0.9500 ?
C37 C38 . 1.3902(19) ?
C37 H37 . 0.9500 ?
C38 H38 . 0.9500 ?
O1 H1W . 0.851(14) ?
O1 H2W . 0.853(14) ?
O2 H3W . 0.836(14) ?
O2 H4W . 0.838(14) ?
O3 H5W . 0.849(14) ?
O3 H6W . 0.849(14) ?
O4 H7W . 0.852(14) ?
O4 H8W . 0.849(14) ?
O5 H9W . 0.857(14) ?
O5 H10W . 0.854(14) ?

loop_
_geom_hbond_atom_site_label_D
_geom_hbond_atom_site_label_H
_geom_hbond_atom_site_label_A
_geom_hbond_site_symmetry_A
_geom_hbond_distance_DH
_geom_hbond_distance_HA
_geom_hbond_distance_DA
_geom_hbond_angle_DHA
_geom_hbond_publ_flag
O1 H1W Cl2 2_666 0.851(14) 2.298(14) 3.1483(12) 178(2) yes
O1 H2W N4 . 0.853(14) 2.344(15) 3.1605(15) 160(2) yes
O2 H3W Cl2 . 0.836(14) 2.295(14) 3.1302(12) 176(2) yes
O2 H4W Cl2 2_676 0.838(14) 2.339(14) 3.1740(12) 175(2) yes
O3 H5W O2 . 0.849(14) 1.978(14) 2.8246(16) 175(2) yes
O3 H6W O5 . 0.849(14) 2.164(15) 3.0040(17) 171(2) yes
O4 H7W Cl1 2_665 0.852(14) 2.317(15) 3.1687(14) 179(3) yes
O4 H8W Cl1 . 0.849(14) 2.352(15) 3.2008(14) 178(2) yes
O5 H9W O4 2_676 0.857(14) 1.896(14) 2.7503(17) 175(2) yes
O5 H10W Cg6 . 0.854(14) 2.76(2) 3.4646(14) 140.8(18) yes
C4 H4 O2 2_766 0.95 2.55 3.461(2) 160 yes
C11 H11 O5 2_776 0.95 2.59 3.429(2) 147 yes
C15 H15 Cl1 . 0.95 2.82 3.6219(14) 143 yes
C16 H16 O5 2_676 0.95 2.48 3.4084(19) 165 yes
C17 H17 O2 2_676 0.95 2.42 3.359(2) 168 yes
C26 H26 O5 2_677 0.95 2.50 3.4440(19) 173 yes

loop_
_geom_torsion_atom_site_label_1
_geom_torsion_atom_site_label_2
_geom_torsion_atom_site_label_3
_geom_torsion_atom_site_label_4
_geom_torsion_site_symmetry_1
_geom_torsion_site_symmetry_2
_geom_torsion_site_symmetry_3
_geom_torsion_site_symmetry_4
_geom_torsion
_geom_torsion_publ_flag
C1 N1 N2 N3 . . . . -1.18(13) ?
C1 N1 N2 C8 . . . . 176.26(11) ?
N1 N2 N3 N4 . . . . 1.26(14) ?
C8 N2 N3 N4 . . . . -175.99(11) ?
N1 N2 N3 C14 . . . . -178.51(11) ?
C8 N2 N3 C14 . . . . 4.2(2) ?
N2 N3 N4 C1 . . . . -0.74(13) ?
C14 N3 N4 C1 . . . . 179.04(11) ?
N2 N1 C1 N4 . . . . 0.73(14) ?
N2 N1 C1 C2 . . . . -178.88(11) ?
N3 N4 C1 N1 . . . . 0.00(14) ?
N3 N4 C1 C2 . . . . 179.60(12) ?
N1 C1 C2 C7 . . . . -167.19(12) ?
N4 C1 C2 C7 . . . . 13.25(19) ?
N1 C1 C2 C3 . . . . 12.26(19) ?
N4 C1 C2 C3 . . . . -167.30(13) ?
C7 C2 C3 C4 . . . . 0.7(2) ?
C1 C2 C3 C4 . . . . -178.73(12) ?
C2 C3 C4 C5 . . . . 0.7(2) ?
C3 C4 C5 C6 . . . . -1.6(2) ?
C4 C5 C6 C7 . . . . 1.0(2) ?
C5 C6 C7 C2 . . . . 0.4(2) ?
C3 C2 C7 C6 . . . . -1.3(2) ?
C1 C2 C7 C6 . . . . 178.16(12) ?
N1 N2 C8 C13 . . . . -128.71(13) ?
N3 N2 C8 C13 . . . . 48.25(18) ?
N1 N2 C8 C9 . . . . 45.93(17) ?
N3 N2 C8 C9 . . . . -137.11(13) ?
C13 C8 C9 C10 . . . . -0.1(2) ?
N2 C8 C9 C10 . . . . -174.54(12) ?
C8 C9 C10 C11 . . . . -0.8(2) ?
C9 C10 C11 C12 . . . . 0.8(2) ?
C10 C11 C12 C13 . . . . 0.0(2) ?
C9 C8 C13 C12 . . . . 0.9(2) ?
N2 C8 C13 C12 . . . . 175.12(12) ?
C11 C12 C13 C8 . . . . -0.9(2) ?
N4 N3 C14 C15 . . . . -129.44(13) ?
N2 N3 C14 C15 . . . . 50.30(18) ?
N4 N3 C14 C19 . . . . 48.26(17) ?
N2 N3 C14 C19 . . . . -132.00(13) ?
C19 C14 C15 C16 . . . . 1.1(2) ?
N3 C14 C15 C16 . . . . 178.63(12) ?
C14 C15 C16 C17 . . . . -1.8(2) ?
C15 C16 C17 C18 . . . . 1.0(2) ?
C16 C17 C18 C19 . . . . 0.6(2) ?
C17 C18 C19 C14 . . . . -1.3(2) ?
C15 C14 C19 C18 . . . . 0.4(2) ?
N3 C14 C19 C18 . . . . -177.15(13) ?
C20 N5 N6 N7 . . . . 0.02(13) ?
C20 N5 N6 C27 . . . . 179.94(11) ?
N5 N6 N7 N8 . . . . 0.34(14) ?
C27 N6 N7 N8 . . . . -179.58(11) ?
N5 N6 N7 C33 . . . . -171.74(11) ?
C27 N6 N7 C33 . . . . 8.34(18) ?
N6 N7 N8 C20 . . . . -0.53(13) ?
C33 N7 N8 C20 . . . . 171.62(11) ?
N7 N8 C20 N5 . . . . 0.56(14) ?
N7 N8 C20 C21 . . . . -176.25(11) ?
N6 N5 C20 N8 . . . . -0.37(14) ?
N6 N5 C20 C21 . . . . 176.42(11) ?
N8 C20 C21 C22 . . . . 152.30(13) ?
N5 C20 C21 C22 . . . . -24.14(19) ?
N8 C20 C21 C26 . . . . -24.95(19) ?
N5 C20 C21 C26 . . . . 158.61(12) ?
C26 C21 C22 C23 . . . . -0.4(2) ?
C20 C21 C22 C23 . . . . -177.66(13) ?
C21 C22 C23 C24 . . . . -0.1(2) ?
C22 C23 C24 C25 . . . . 0.4(3) ?
C23 C24 C25 C26 . . . . -0.1(2) ?
C24 C25 C26 C21 . . . . -0.4(2) ?
C22 C21 C26 C25 . . . . 0.7(2) ?
C20 C21 C26 C25 . . . . 177.93(12) ?
N5 N6 C27 C32 . . . . 57.53(17) ?
N7 N6 C27 C32 . . . . -122.57(13) ?
N5 N6 C27 C28 . . . . -122.66(14) ?
N7 N6 C27 C28 . . . . 57.24(17) ?
C32 C27 C28 C29 . . . . 0.5(2) ?
N6 C27 C28 C29 . . . . -179.33(12) ?
C27 C28 C29 C30 . . . . 0.3(2) ?
C28 C29 C30 C31 . . . . -0.9(2) ?
C29 C30 C31 C32 . . . . 0.7(2) ?
C28 C27 C32 C31 . . . . -0.6(2) ?
N6 C27 C32 C31 . . . . 179.15(12) ?
C30 C31 C32 C27 . . . . 0.1(2) ?
N8 N7 C33 C38 . . . . 68.04(16) ?
N6 N7 C33 C38 . . . . -120.96(13) ?
N8 N7 C33 C34 . . . . -109.63(14) ?
N6 N7 C33 C34 . . . . 61.37(17) ?
C38 C33 C34 C35 . . . . 0.3(2) ?
N7 C33 C34 C35 . . . . 177.85(11) ?
C33 C34 C35 C36 . . . . -0.5(2) ?
C34 C35 C36 C37 . . . . 0.4(2) ?
C35 C36 C37 C38 . . . . -0.1(2) ?
C34 C33 C38 C37 . . . . -0.1(2) ?
N7 C33 C38 C37 . . . . -177.58(12) ?
C36 C37 C38 C33 . . . . -0.1(2) ?
